data_7159365
loop_
_publ_author_name
'Lin, Bo'
'Yao, Yunfei'
'Wu, Minze'
'Qin, Lu'
'Chen, Shouxiong'
'You, Yi'
'Weng, Zhiqiang'

_publ_section_title
;
 Synthesis of 2-trifluoromethyl benzimidazoles, benzoxazoles, and
 benzothiazoles <i>via</i> condensation of diamines or amino(thio)phenols
 with CF<sub>3</sub>CN.
;
_journal_issue 23
_journal_name_full 'Organic &amp; biomolecular chemistry'
_journal_page_first 4788
_journal_page_last 4793
_journal_paper_doi 10.1039/d3ob00517h
_journal_volume 21
_journal_year 2023
_chemical_formula_moiety 'C8 H8 Br F3 N4'
_chemical_formula_sum 'C8 H8 Br F3 N4'
_chemical_formula_weight 297.09
_space_group_crystal_system monoclinic
_space_group_IT_number 13
_space_group_name_Hall '-P 2yc'
_space_group_name_H-M_alt 'P 1 2/c 1'
_atom_sites_solution_hydrogens mixed
_atom_sites_solution_primary dual
_audit_creation_date 2023-03-24
_audit_creation_method
;
Olex2 1.5
(compiled 2023.03.06 svn.rbb2c1857 for OlexSys, GUI svn.r6748)
;
_audit_update_record
;
2023-03-25 deposited with the CCDC.	2023-05-16 downloaded from the CCDC.
;
_cell_angle_alpha 90
_cell_angle_beta 90.0520(10)
_cell_angle_gamma 90
_cell_formula_units_Z 32
_cell_length_a 29.3359(4)
_cell_length_b 9.24130(10)
_cell_length_c 38.2126(6)
_cell_measurement_temperature 293(2)
_cell_volume 10359.5(2)
_computing_molecular_graphics 'Olex2 1.5 (Dolomanov et al., 2009)'
_computing_publication_material 'Olex2 1.5 (Dolomanov et al., 2009)'
_computing_structure_refinement 'SHELXL 2018/3 (Sheldrick, 2015)'
_computing_structure_solution 'SHELXT 2018/2 (Sheldrick, 2018)'
_diffrn_measured_fraction_theta_full 0.919
_diffrn_measured_fraction_theta_max 0.910
_diffrn_measurement_device_type 'multiwire proportional'
_diffrn_measurement_method 'phi and omega scans'
_diffrn_radiation_monochromator graphite
_diffrn_radiation_type CuK\a
_diffrn_radiation_wavelength 1.54178
_diffrn_reflns_av_R_equivalents 0.0752
_diffrn_reflns_av_unetI/netI 0.0868
_diffrn_reflns_Laue_measured_fraction_full 0.919
_diffrn_reflns_Laue_measured_fraction_max 0.910
_diffrn_reflns_limit_h_max 35
_diffrn_reflns_limit_h_min -27
_diffrn_reflns_limit_k_max 7
_diffrn_reflns_limit_k_min -11
_diffrn_reflns_limit_l_max 44
_diffrn_reflns_limit_l_min -46
_diffrn_reflns_number 38924
_diffrn_reflns_point_group_measured_fraction_full 0.919
_diffrn_reflns_point_group_measured_fraction_max 0.910
_diffrn_reflns_theta_full 67.679
_diffrn_reflns_theta_max 68.275
_diffrn_reflns_theta_min 2.312
_exptl_absorpt_coefficient_mu 4.544
_exptl_absorpt_correction_type none
_exptl_crystal_colour 'metallic light colourless'
_exptl_crystal_colour_lustre metallic
_exptl_crystal_colour_modifier light
_exptl_crystal_colour_primary colourless
_exptl_crystal_density_diffrn 1.524
_exptl_crystal_description plate
_exptl_crystal_F_000 4672
_exptl_crystal_size_max 0.1
_exptl_crystal_size_mid 0.1
_exptl_crystal_size_min 0.05
_refine_diff_density_max 2.080
_refine_diff_density_min -2.008
_refine_diff_density_rms 0.219
_refine_ls_extinction_method none
_refine_ls_goodness_of_fit_ref 1.414
_refine_ls_hydrogen_treatment mixed
_refine_ls_matrix_type full
_refine_ls_number_parameters 1184
_refine_ls_number_reflns 17263
_refine_ls_number_restraints 0
_refine_ls_restrained_S_all 1.414
_refine_ls_R_factor_all 0.1346
_refine_ls_R_factor_gt 0.1209
_refine_ls_shift/su_max 0.002
_refine_ls_shift/su_mean 0.000
_refine_ls_structure_factor_coef Fsqd
_refine_ls_weighting_details 'w=1/[\s^2^(Fo^2^)+(0.2000P)^2^] where P=(Fo^2^+2Fc^2^)/3'
_refine_ls_weighting_scheme calc
_refine_ls_wR_factor_gt 0.3440
_refine_ls_wR_factor_ref 0.3618
_reflns_Friedel_coverage 0.000
_reflns_number_gt 13394
_reflns_number_total 17263
_reflns_threshold_expression 'I > 2\s(I)'
_cod_data_source_file d3ob00517h2.cif
_cod_data_source_block 1111
_cod_depositor_comments 'Adding full bibliography for 7159364--7159365.cif.'
_cod_database_code 7159365
_shelx_shelxl_version_number 2018/3
_shelx_space_group_comment
;
The symmetry employed for this shelxl refinement is uniquely defined
by the following loop, which should always be used as a source of
symmetry information in preference to the above space-group names.
They are only intended as comments.
;
_shelx_estimated_absorpt_t_max 0.805
_shelx_estimated_absorpt_t_min 0.659
_olex2_refinement_description
;
1. Fixed Uiso
 At 1.2 times of:
  All C(H) groups, All N(H) groups, All N(H,H) groups, All N(H,H,H,H,H)
  groups, All Br(H) groups
 At 1.5 times of:
  All C(H,H,H) groups
2.a Rotating group:
 N00C(H00C), N00H(H00H), N00Z(H00Z), N018(H01A,H01B), N01K(H01N,H01O),
 N01R(H01E,H01F), N01X(H01C,H01D), N1(H1A,H1B)
2.b Aromatic/amide H refined with riding coordinates:
 N009(H009), N00A(H00A), N00E(H00E), N00K(H00K), N00M(H00M), N00Q(H00Q),
 N00V(H00V), N00W(H00W), C017(H017), C01G(H01G), C01P(H01P), C020(H020),
 C021(H021), C02L(H02L), C02X(H02X), C035(H035)
2.c X=CH2 refined with riding coordinates:
 N011(H01H,H01I), N01A(H01L,H01M), N01W(H01J,H01K)
2.d Idealised Me refined as rotating group:
 C02T(H02A,H02B,H02C), C02V(H02D,H02E,H02F), C02W(H02G,H02H,H02I), C02Z(H02J,
 H02K,H02M), C036(H03D,H03E,H03F), C039(H03A,H03B,H03C), C03H(H03G,H03H,H03I),
 C03I(H03J,H03K,H03L)
;
_olex2_submission_special_instructions 'No special instructions were received'

loop_
_space_group_symop_operation_xyz
'x, y, z'
'-x, y, -z+1/2'
'-x, -y, -z'
'x, -y, z-1/2'

loop_
_atom_site_label
_atom_site_type_symbol
_atom_site_fract_x
_atom_site_fract_y
_atom_site_fract_z
_atom_site_U_iso_or_equiv
_atom_site_adp_type
_atom_site_occupancy
_atom_site_site_symmetry_order
_atom_site_calc_flag
_atom_site_refinement_flags_posn
_atom_site_refinement_flags_adp
_atom_site_refinement_flags_occupancy
_atom_site_disorder_assembly
_atom_site_disorder_group
Br01 Br 0.53954(4) 1.22061(10) 0.46068(3) 0.0845(3) Uani 1 1 d . . . . .
Br02 Br 0.77820(3) -0.02048(11) 0.39186(3) 0.0871(3) Uani 1 1 d . . . . .
Br03 Br 0.68726(3) -0.14274(10) 0.47806(4) 0.0975(4) Uani 1 1 d . . . . .
Br04 Br -0.00305(4) 1.20507(11) 0.03197(3) 0.0883(3) Uani 1 1 d . . . . .
Br05 Br 0.06698(4) 1.30848(12) 0.12451(4) 0.0989(4) Uani 1 1 d . . . . .
Br06 Br 0.45008(6) 1.33208(13) 0.37084(4) 0.1158(5) Uani 1 1 d . . . . .
N009 N 0.64651(15) 0.3750(6) 0.52555(12) 0.0470(11) Uani 1 1 d . . . . .
H009 H 0.635715 0.375525 0.546466 0.056 Uiso 1 1 calc R U . . .
N00A N 0.11274(17) 0.7786(7) 0.16005(13) 0.0521(12) Uani 1 1 d . . . . .
H00A H 0.125139 0.779675 0.180453 0.063 Uiso 1 1 calc R U . . .
N00B N 0.72992(15) 0.3593(6) 0.43511(14) 0.0503(12) Uani 1 1 d . . . . .
N00C N 0.11081(19) 0.6626(7) 0.10432(14) 0.0576(14) Uani 1 1 d . . . . .
H00C H 0.123553 0.585139 0.096150 0.069 Uiso 1 1 d R U . . .
N00D N 0.02668(17) 0.7975(6) 0.06972(13) 0.0511(12) Uani 1 1 d . . . . .
N00E N 0.85088(17) 0.4403(6) 0.45141(14) 0.0535(13) Uani 1 1 d . . . . .
H00E H 0.862884 0.502209 0.437356 0.064 Uiso 1 1 calc R U . . .
N00F N 0.48621(16) 0.8215(6) 0.43662(13) 0.0497(12) Uani 1 1 d . . . . .
F00G F 0.5846(2) 0.6689(7) 0.49585(15) 0.111(2) Uani 1 1 d . . . . .
N00H N 0.64552(17) 0.4878(6) 0.46962(13) 0.0506(12) Uani 1 1 d . . . . .
H00H H 0.629433 0.556561 0.460743 0.061 Uiso 1 1 d R U . . .
N00I N 0.85363(19) 0.3320(8) 0.50744(16) 0.0623(15) Uani 1 1 d . . . . .
N00J N 0.39746(19) 0.7211(8) 0.40632(15) 0.0642(16) Uani 1 1 d . . . . .
N00K N 0.60400(19) 0.7185(6) 0.41630(14) 0.0551(13) Uani 1 1 d . . . . .
H00K H 0.615845 0.658894 0.431011 0.066 Uiso 1 1 calc R U . . .
N00L N 0.6045(2) 0.8082(8) 0.35869(14) 0.0622(15) Uani 1 1 d . . . . .
N00M N 0.39526(19) 0.7972(8) 0.34757(14) 0.0618(15) Uani 1 1 d . . . . .
H00M H 0.382667 0.785988 0.327415 0.074 Uiso 1 1 calc R U . . .
N00N N 0.2359(2) 0.9616(7) 0.20909(15) 0.0625(15) Uani 1 1 d . . . . .
N00O N -0.00281(16) 0.9340(7) 0.14959(15) 0.0572(14) Uani 1 1 d . . . . .
F00P F 0.1722(2) 0.4799(8) 0.13047(16) 0.116(2) Uani 1 1 d . . . . .
N00Q N -0.09810(17) 0.7547(8) 0.07582(14) 0.0591(14) Uani 1 1 d . . . . .
H00Q H -0.111936 0.707383 0.059594 0.071 Uiso 1 1 calc R U . . .
N00R N 0.75967(16) 0.2064(6) 0.51570(15) 0.0531(13) Uani 1 1 d . . . . .
F00S F 0.9325(2) 0.4664(9) 0.51642(18) 0.132(3) Uani 1 1 d . . . . .
N00T N 0.51319(18) 0.9437(7) 0.35021(15) 0.0588(14) Uani 1 1 d . . . . .
N00U N -0.0983(2) 0.8278(9) 0.13472(16) 0.0676(17) Uani 1 1 d . . . . .
H00U H -0.114(3) 0.819(11) 0.152(3) 0.081 Uiso 1 1 d . U . . .
N00V N 0.35443(19) 0.8415(9) 0.21409(14) 0.0702(18) Uani 1 1 d . . . . .
H00V H 0.367330 0.808600 0.195532 0.084 Uiso 1 1 calc R U . . .
N00W N 0.14667(19) 0.8707(9) 0.29392(15) 0.0718(19) Uani 1 1 d . . . . .
H00W H 0.134007 0.847463 0.313410 0.086 Uiso 1 1 calc R U . . .
C00X C 0.68057(18) 0.2721(7) 0.51583(15) 0.0433(12) Uani 1 1 d . . . . .
C00Y C -0.0145(2) 0.7396(7) 0.07511(15) 0.0476(13) Uani 1 1 d . . . . .
N00Z N 0.3535(2) 0.8419(10) 0.27571(15) 0.0740(19) Uani 1 1 d . . . . .
H00Z H 0.372148 0.815135 0.292459 0.089 Uiso 1 1 d R U . . .
N010 N 0.1480(2) 0.8416(9) 0.23260(15) 0.0682(17) Uani 1 1 d . . . . .
N011 N -0.0169(2) 0.6030(8) 0.08791(18) 0.0699(16) Uani 1 1 d . . . . .
H01H H 0.007744 0.555739 0.092353 0.084 Uiso 1 1 calc R U . . .
H01I H -0.042964 0.563521 0.091583 0.084 Uiso 1 1 calc R U . . .
F012 F 0.6800(3) 0.6594(10) 0.34889(17) 0.145(4) Uani 1 1 d . . . . .
F013 F 0.9372(2) 0.5240(10) 0.46508(18) 0.129(3) Uani 1 1 d . . . . .
F014 F 0.1656(3) 0.5599(11) 0.18047(15) 0.150(4) Uani 1 1 d . . . . .
C015 C 0.56642(18) 0.8087(7) 0.42570(14) 0.0427(12) Uani 1 1 d . . . . .
C016 C 0.63242(17) 0.4651(6) 0.50328(14) 0.0402(12) Uani 1 1 d . . . . .
C017 C 0.81421(19) 0.2305(7) 0.42590(16) 0.0490(14) Uani 1 1 d . . . . .
H017 H 0.842263 0.185330 0.422896 0.059 Uiso 1 1 calc R U . . .
N018 N 0.5167(2) 0.6016(7) 0.42017(19) 0.0687(15) Uani 1 1 d . . . . .
H01A H 0.512259 0.555005 0.439431 0.082 Uiso 1 1 d R U . . .
H01B H 0.493233 0.590796 0.406763 0.082 Uiso 1 1 d R U . . .
C019 C -0.05451(18) 0.8230(8) 0.06978(15) 0.0479(14) Uani 1 1 d . . . . .
N01A N 0.2664(2) 0.7395(7) 0.22002(18) 0.0680(16) Uani 1 1 d . . . . .
H01L H 0.239329 0.704379 0.221799 0.082 Uiso 1 1 calc R U . . .
H01M H 0.289690 0.684134 0.222708 0.082 Uiso 1 1 calc R U . . .
C01B C 0.5227(2) 0.7448(7) 0.42750(15) 0.0469(13) Uani 1 1 d . . . . .
C01C C 0.81175(17) 0.3604(7) 0.44122(14) 0.0433(12) Uani 1 1 d . . . . .
C01D C 0.07733(18) 0.8782(7) 0.15191(14) 0.0463(13) Uani 1 1 d . . . . .
N01E N 0.2651(2) 0.9972(8) 0.29658(18) 0.0729(17) Uani 1 1 d . . . . .
C01F C 0.4325(2) 0.8976(8) 0.35242(14) 0.0496(14) Uani 1 1 d . . . . .
C01G C 0.67009(19) 0.1404(7) 0.50273(18) 0.0514(14) Uani 1 1 d . . . . .
H01G H 0.639887 0.116522 0.498079 0.062 Uiso 1 1 calc R U . . .
C01H C 0.3818(2) 0.7264(8) 0.37391(17) 0.0546(15) Uani 1 1 d . . . . .
C01I C 0.12613(19) 0.6878(7) 0.13720(15) 0.0457(13) Uani 1 1 d . . . . .
C01J C 0.76859(19) 0.4273(7) 0.44453(15) 0.0470(13) Uani 1 1 d . . . . .
N01K N 0.2354(2) 0.7665(8) 0.3002(2) 0.0769(18) Uani 1 1 d . . . . .
H01N H 0.260716 0.749763 0.311380 0.092 Uiso 1 1 d R U . . .
H01O H 0.213216 0.727137 0.311989 0.092 Uiso 1 1 d R U . . .
F01L F 0.6929(2) 0.6521(11) 0.4024(2) 0.143(3) Uani 1 1 d . . . . .
C01M C 0.73261(19) 0.2282(7) 0.41906(16) 0.0498(14) Uani 1 1 d . . . . .
C01N C 0.49004(19) 0.9612(7) 0.44582(15) 0.0468(13) Uani 1 1 d . . . . .
C01O C 0.72703(19) 0.3018(7) 0.52270(16) 0.0471(13) Uani 1 1 d . . . . .
C01P C 0.0869(2) 1.0189(8) 0.14265(17) 0.0556(16) Uani 1 1 d . . . . .
H01P H 0.117004 1.049099 0.140209 0.067 Uiso 1 1 calc R U . . .
C01Q C 0.7739(2) 0.1629(7) 0.41437(17) 0.0512(14) Uani 1 1 d . . . . .
N01R N 0.7392(2) 0.4297(8) 0.5371(2) 0.0766(18) Uani 1 1 d . . . . .
H01E H 0.754229 0.478685 0.521849 0.092 Uiso 1 1 d R U . . .
H01F H 0.715230 0.477032 0.543120 0.092 Uiso 1 1 d R U . . .
C01S C 0.6192(2) 0.7298(7) 0.38535(16) 0.0498(14) Uani 1 1 d . . . . .
C01T C 0.5941(2) 0.5622(7) 0.51569(15) 0.0490(14) Uani 1 1 d . . . . .
C01U C 0.86808(19) 0.4192(7) 0.48181(16) 0.0491(13) Uani 1 1 d . . . . .
F01V F -0.1762(3) 0.6351(14) 0.08520(17) 0.183(5) Uani 1 1 d . . . . .
N01W N 0.0198(2) 0.7036(8) 0.1645(2) 0.0735(18) Uani 1 1 d . . . . .
H01J H -0.008362 0.679216 0.166836 0.088 Uiso 1 1 calc R U . . .
H01K H 0.040949 0.641119 0.168110 0.088 Uiso 1 1 calc R U . . .
N01X N 0.7651(2) 0.5606(8) 0.4587(2) 0.0753(18) Uani 1 1 d . . . . .
H01C H 0.791824 0.601613 0.459082 0.090 Uiso 1 1 d R U . . .
H01D H 0.746894 0.614351 0.446313 0.090 Uiso 1 1 d R U . . .
F01Y F 0.8964(3) 0.6481(9) 0.4928(3) 0.164(4) Uani 1 1 d . . . . .
C020 C 0.57063(19) 0.9485(7) 0.43572(16) 0.0482(13) Uani 1 1 d . . . . .
H020 H 0.599062 0.992966 0.435959 0.058 Uiso 1 1 calc R U . . .
C021 C 0.4253(2) 1.0405(9) 0.35971(18) 0.0630(18) Uani 1 1 d . . . . .
H021 H 0.395960 1.074348 0.363789 0.076 Uiso 1 1 calc R U . . .
F022 F 0.6535(3) 0.5014(8) 0.3839(3) 0.155(4) Uani 1 1 d . . . . .
C023 C 0.4775(2) 0.8524(8) 0.34735(16) 0.0525(14) Uani 1 1 d . . . . .
C024 C 0.03046(19) 0.9315(8) 0.05657(16) 0.0507(14) Uani 1 1 d . . . . .
C025 C -0.1153(2) 0.7680(9) 0.10678(17) 0.0578(17) Uani 1 1 d . . . . .
C026 C 0.5321(2) 1.0244(7) 0.44561(16) 0.0499(13) Uani 1 1 d . . . . .
C027 C 0.0516(2) 1.1149(8) 0.1370(2) 0.0619(17) Uani 1 1 d . . . . .
C028 C 0.2721(2) 0.8780(8) 0.21316(16) 0.0519(14) Uani 1 1 d . . . . .
C029 C 0.0305(2) 0.8388(8) 0.15511(16) 0.0522(15) Uani 1 1 d . . . . .
F02A F 0.2034(2) 0.6647(9) 0.1458(4) 0.192(6) Uani 1 1 d . . . . .
F02B F -0.1661(3) 0.6267(13) 0.1388(2) 0.161(4) Uani 1 1 d . . . . .
C02C C 0.1663(2) 0.5959(8) 0.14830(17) 0.0530(15) Uani 1 1 d . . . . .
C02D C 0.2289(2) 0.9127(8) 0.29671(17) 0.0573(16) Uani 1 1 d . . . . .
C02E C 0.1845(3) 0.9671(9) 0.29287(17) 0.0634(18) Uani 1 1 d . . . . .
F02F F 0.3377(3) 0.5208(10) 0.3873(2) 0.154(4) Uani 1 1 d . . . . .
F02G F 0.5998(4) 0.6068(13) 0.54571(18) 0.197(6) Uani 1 1 d . . . . .
C02H C 0.3168(2) 0.9363(9) 0.21129(17) 0.0595(17) Uani 1 1 d . . . . .
C02I C 0.3692(2) 0.8050(10) 0.24418(18) 0.067(2) Uani 1 1 d . . . . .
C02J C 0.0069(2) 1.0712(8) 0.14081(18) 0.0565(16) Uani 1 1 d . . . . .
C02K C 0.1321(2) 0.8195(10) 0.26455(18) 0.0642(19) Uani 1 1 d . . . . .
C02L C -0.0513(2) 0.9575(9) 0.05718(17) 0.0565(16) Uani 1 1 d . . . . .
H02L H -0.077324 1.012275 0.052985 0.068 Uiso 1 1 calc R U . . .
C02M C 0.5060(2) 1.0829(8) 0.35704(17) 0.0581(16) Uani 1 1 d . . . . .
C02N C -0.0077(2) 1.0147(8) 0.05037(17) 0.0537(15) Uani 1 1 d . . . . .
F02O F 0.3349(4) 0.5956(14) 0.33631(19) 0.190(6) Uani 1 1 d . . . . .
C02P C 0.7495(2) 0.0750(7) 0.50283(18) 0.0532(15) Uani 1 1 d . . . . .
C02Q C 0.4618(3) 1.1342(8) 0.36100(19) 0.0649(18) Uani 1 1 d . . . . .
C02R C 0.7042(2) 0.0413(7) 0.4963(2) 0.0551(15) Uani 1 1 d . . . . .
C02S C 0.9077(3) 0.5134(10) 0.4907(2) 0.0669(19) Uani 1 1 d . . . . .
C02T C 0.4469(2) 1.0367(10) 0.4564(2) 0.073(2) Uani 1 1 d . . . . .
H02A H 0.441953 1.118550 0.441433 0.109 Uiso 1 1 calc R U . . .
H02B H 0.449575 1.068913 0.480229 0.109 Uiso 1 1 calc R U . . .
H02C H 0.421736 0.970996 0.454412 0.109 Uiso 1 1 calc R U . . .
C02U C 0.2401(3) 1.1016(10) 0.2015(2) 0.076(2) Uani 1 1 d . . . . .
C02V C 0.6875(2) 0.1651(10) 0.4078(2) 0.073(2) Uani 1 1 d . . . . .
H02D H 0.685823 0.065754 0.415049 0.109 Uiso 1 1 calc R U . . .
H02E H 0.684846 0.170682 0.382821 0.109 Uiso 1 1 calc R U . . .
H02F H 0.663155 0.218720 0.418454 0.109 Uiso 1 1 calc R U . . .
C02W C 0.7884(3) -0.0283(10) 0.4959(3) 0.075(2) Uani 1 1 d . . . . .
H02G H 0.782445 -0.118803 0.507414 0.113 Uiso 1 1 calc R U . . .
H02H H 0.816234 0.012177 0.504829 0.113 Uiso 1 1 calc R U . . .
H02I H 0.791228 -0.044113 0.471208 0.113 Uiso 1 1 calc R U . . .
C02X C 0.3200(4) 1.0856(12) 0.2034(2) 0.086(3) Uani 1 1 d . . . . .
H02X H 0.348360 1.129794 0.201300 0.103 Uiso 1 1 calc R U . . .
F02Y F 0.5583(3) 0.4940(9) 0.5208(4) 0.229(8) Uani 1 1 d . . . . .
C02Z C 0.0778(2) 0.9861(11) 0.0491(2) 0.079(2) Uani 1 1 d . . . . .
H02J H 0.081013 1.003513 0.024447 0.118 Uiso 1 1 calc R U . . .
H02K H 0.099735 0.915026 0.056374 0.118 Uiso 1 1 calc R U . . .
H02M H 0.082909 1.074529 0.061677 0.118 Uiso 1 1 calc R U . . .
F030 F 0.0877(5) 0.6476(19) 0.2933(2) 0.235(8) Uani 1 1 d . . . . .
C031 C 0.3405(3) 0.6294(12) 0.3669(2) 0.077(2) Uani 1 1 d . . . . .
C032 C 0.6614(3) 0.6396(11) 0.3777(2) 0.079(2) Uani 1 1 d . . . . .
F033 F 0.3030(2) 0.7022(14) 0.3745(4) 0.214(6) Uani 1 1 d . . . . .
F034 F -0.1907(3) 0.8042(16) 0.1203(4) 0.213(6) Uani 1 1 d . . . . .
C035 C 0.1809(4) 1.1187(11) 0.2894(3) 0.090(3) Uani 1 1 d . . . . .
H035 H 0.152302 1.161105 0.286804 0.108 Uiso 1 1 calc R U . . .
C036 C 0.5471(3) 1.1787(12) 0.3591(3) 0.087(3) Uani 1 1 d . . . . .
H03D H 0.539427 1.273467 0.350636 0.130 Uiso 1 1 calc R U . . .
H03E H 0.571057 1.138810 0.344918 0.130 Uiso 1 1 calc R U . . .
H03F H 0.557203 1.185174 0.382911 0.130 Uiso 1 1 calc R U . . .
C037 C 0.2804(4) 1.1650(10) 0.1987(2) 0.089(3) Uani 1 1 d . . . . .
F038 F 0.4269(4) 0.678(2) 0.2180(2) 0.271(10) Uani 1 1 d . . . . .
C039 C -0.0329(3) 1.1708(11) 0.1355(3) 0.080(2) Uani 1 1 d . . . . .
H03A H -0.033220 1.242474 0.153659 0.119 Uiso 1 1 calc R U . . .
H03B H -0.060686 1.115981 0.136244 0.119 Uiso 1 1 calc R U . . .
H03C H -0.030262 1.217521 0.113146 0.119 Uiso 1 1 calc R U . . .
C03A C 0.0929(3) 0.7127(18) 0.2667(2) 0.109(5) Uani 1 1 d . . . . .
F03B F 0.4343(4) 0.712(2) 0.2686(3) 0.258(10) Uani 1 1 d . . . . .
F03C F 0.0775(5) 0.679(2) 0.2395(2) 0.307(12) Uani 1 1 d . . . . .
C03D C 0.4096(4) 0.7121(18) 0.2439(3) 0.103(4) Uani 1 1 d . . . . .
C03E C 0.2616(4) 1.1377(12) 0.2934(3) 0.092(3) Uani 1 1 d . . . . .
C03F C -0.1616(3) 0.6962(16) 0.1113(2) 0.100(4) Uani 1 1 d . . . . .
C03G C 0.2175(6) 1.2000(11) 0.2898(3) 0.112(4) Uani 1 1 d . . . . .
C03H C 0.1935(5) 1.1816(14) 0.1958(4) 0.113(4) Uani 1 1 d . . . . .
H03G H 0.186224 1.183305 0.171313 0.170 Uiso 1 1 calc R U . . .
H03H H 0.195762 1.278971 0.204398 0.170 Uiso 1 1 calc R U . . .
H03I H 0.169857 1.131481 0.208289 0.170 Uiso 1 1 calc R U . . .
C03I C 0.3048(6) 1.2259(17) 0.2938(4) 0.142(6) Uani 1 1 d . . . . .
H03J H 0.298162 1.323233 0.286671 0.212 Uiso 1 1 calc R U . . .
H03K H 0.326539 1.184032 0.278021 0.212 Uiso 1 1 calc R U . . .
H03L H 0.317236 1.226692 0.317073 0.212 Uiso 1 1 calc R U . . .
F03J F 0.0551(3) 0.778(2) 0.2730(7) 0.318(12) Uani 1 1 d . . . . .
F9 F 0.3952(7) 0.581(2) 0.2531(9) 0.369(17) Uani 1 1 d . . . . .
Br1 Br 0.28783(9) 1.36062(15) 0.18692(5) 0.1618(8) Uani 1 1 d . . . . .
Br2 Br 0.21183(12) 1.40506(17) 0.28507(7) 0.2041(12) Uani 1 1 d . . . . .
H00I H 0.827(8) 0.35(3) 0.508(6) 0.245 Uiso 1 1 d . U . . .
N1 N 0.4880(2) 0.7102(8) 0.3392(2) 0.0740(17) Uani 1 1 d . . . . .
H1A H 0.499895 0.669307 0.357379 0.089 Uiso 1 1 d R U . . .
H1B H 0.463586 0.664069 0.333378 0.089 Uiso 1 1 d R U . . .
H00L H 0.570(4) 0.865(11) 0.362(2) 0.089 Uiso 1 1 d . U . . .
H00J H 0.424(3) 0.652(11) 0.426(2) 0.089 Uiso 1 1 d . U . . .
H010 H 0.142(3) 0.740(11) 0.211(3) 0.089 Uiso 1 1 d . U . . .

loop_
_atom_site_aniso_label
_atom_site_aniso_U_11
_atom_site_aniso_U_22
_atom_site_aniso_U_33
_atom_site_aniso_U_23
_atom_site_aniso_U_13
_atom_site_aniso_U_12
Br01 0.0905(7) 0.0591(5) 0.1039(7) -0.0258(4) -0.0078(5) 0.0082(4)
Br02 0.0748(6) 0.0768(6) 0.1098(7) -0.0374(5) 0.0161(5) 0.0000(4)
Br03 0.0670(6) 0.0611(5) 0.1645(11) -0.0323(6) 0.0101(6) -0.0022(4)
Br04 0.0967(7) 0.0729(6) 0.0951(7) 0.0198(5) -0.0055(5) 0.0036(5)
Br05 0.0783(7) 0.0722(6) 0.1461(10) 0.0147(6) -0.0090(6) -0.0039(5)
Br06 0.1476(12) 0.0719(6) 0.1278(10) -0.0155(6) -0.0004(8) 0.0194(7)
N009 0.032(2) 0.064(3) 0.045(2) -0.001(2) 0.0147(19) 0.007(2)
N00A 0.035(2) 0.074(4) 0.047(3) -0.007(2) -0.005(2) 0.006(2)
N00B 0.024(2) 0.065(3) 0.061(3) 0.004(2) 0.0084(19) 0.005(2)
N00C 0.047(3) 0.072(4) 0.053(3) -0.012(3) -0.008(2) 0.020(3)
N00D 0.032(2) 0.071(3) 0.050(3) 0.002(2) 0.006(2) 0.008(2)
N00E 0.034(2) 0.067(3) 0.060(3) 0.011(3) 0.003(2) -0.012(2)
N00F 0.028(2) 0.070(3) 0.051(3) -0.002(2) 0.0125(19) 0.004(2)
F00G 0.123(5) 0.117(4) 0.095(3) 0.037(3) 0.057(3) 0.079(4)
N00H 0.042(3) 0.061(3) 0.049(3) 0.011(2) 0.019(2) 0.018(2)
N00I 0.045(3) 0.081(4) 0.062(3) 0.012(3) 0.000(2) -0.019(3)
N00J 0.042(3) 0.096(5) 0.054(3) 0.016(3) 0.002(2) -0.017(3)
N00K 0.045(3) 0.064(3) 0.056(3) 0.008(2) 0.020(2) 0.024(3)
N00L 0.049(3) 0.091(4) 0.046(3) 0.005(3) 0.011(2) 0.011(3)
N00M 0.044(3) 0.097(5) 0.045(3) 0.009(3) -0.003(2) -0.011(3)
N00N 0.055(3) 0.076(4) 0.056(3) 0.007(3) 0.003(2) 0.007(3)
N00O 0.027(2) 0.079(4) 0.065(3) -0.013(3) -0.002(2) 0.006(2)
F00P 0.109(4) 0.133(5) 0.107(4) -0.051(4) -0.050(3) 0.074(4)
N00Q 0.031(2) 0.094(4) 0.052(3) -0.010(3) 0.003(2) -0.011(3)
N00R 0.029(2) 0.065(3) 0.065(3) 0.007(3) 0.004(2) -0.001(2)
F00S 0.090(4) 0.188(7) 0.119(5) 0.065(5) -0.050(3) -0.081(5)
N00T 0.035(3) 0.078(4) 0.064(3) 0.012(3) 0.003(2) -0.007(3)
N00U 0.041(3) 0.110(5) 0.051(3) -0.012(3) 0.008(2) -0.007(3)
N00V 0.040(3) 0.125(6) 0.045(3) -0.007(3) 0.008(2) 0.000(3)
N00W 0.043(3) 0.125(6) 0.047(3) -0.005(3) 0.003(2) 0.002(3)
C00X 0.029(3) 0.055(3) 0.046(3) 0.006(2) 0.011(2) 0.005(2)
C00Y 0.036(3) 0.062(4) 0.045(3) -0.001(3) -0.002(2) 0.004(3)
N00Z 0.055(3) 0.121(6) 0.047(3) 0.003(3) 0.003(2) -0.004(4)
N010 0.047(3) 0.106(5) 0.052(3) -0.013(3) 0.003(2) 0.001(3)
N011 0.048(3) 0.079(4) 0.083(4) 0.012(3) 0.001(3) -0.002(3)
F012 0.132(5) 0.191(7) 0.111(4) 0.064(5) 0.080(4) 0.108(6)
F013 0.070(3) 0.195(8) 0.121(4) 0.040(5) -0.001(3) -0.073(4)
F014 0.168(7) 0.205(8) 0.077(3) 0.028(4) 0.009(4) 0.128(7)
C015 0.028(2) 0.059(3) 0.041(3) -0.002(2) 0.012(2) 0.007(2)
C016 0.028(2) 0.045(3) 0.047(3) -0.003(2) 0.011(2) 0.002(2)
C017 0.025(3) 0.062(4) 0.060(3) 0.000(3) 0.009(2) 0.001(2)
N018 0.060(4) 0.065(4) 0.081(4) -0.006(3) 0.004(3) -0.002(3)
C019 0.022(2) 0.072(4) 0.050(3) -0.006(3) 0.005(2) 0.004(3)
N01A 0.050(3) 0.070(4) 0.084(4) 0.009(3) 0.007(3) 0.001(3)
C01B 0.045(3) 0.051(3) 0.045(3) -0.001(2) 0.009(2) -0.001(3)
C01C 0.024(2) 0.062(3) 0.044(3) 0.008(2) 0.000(2) 0.000(2)
C01D 0.031(3) 0.066(4) 0.042(3) -0.011(3) 0.001(2) 0.006(3)
N01E 0.065(4) 0.082(5) 0.071(4) -0.018(3) 0.000(3) -0.014(3)
C01F 0.036(3) 0.074(4) 0.039(3) 0.010(3) 0.004(2) -0.002(3)
C01G 0.025(2) 0.053(3) 0.076(4) -0.001(3) 0.011(2) -0.002(2)
C01H 0.031(3) 0.075(4) 0.058(4) 0.004(3) 0.004(2) -0.004(3)
C01I 0.031(3) 0.057(3) 0.049(3) 0.001(3) 0.000(2) -0.002(2)
C01J 0.036(3) 0.053(3) 0.052(3) 0.003(3) 0.008(2) 0.004(3)
N01K 0.059(4) 0.074(4) 0.097(5) 0.007(4) 0.015(4) 0.008(3)
F01L 0.083(4) 0.220(9) 0.126(5) -0.017(5) 0.002(4) 0.089(5)
C01M 0.026(3) 0.067(4) 0.056(3) 0.003(3) 0.008(2) -0.005(3)
C01N 0.032(3) 0.057(3) 0.051(3) -0.005(3) 0.007(2) 0.015(2)
C01O 0.031(3) 0.054(3) 0.056(3) 0.004(3) 0.002(2) -0.002(2)
C01P 0.034(3) 0.074(4) 0.058(3) -0.004(3) 0.005(3) 0.001(3)
C01Q 0.037(3) 0.055(3) 0.062(3) -0.014(3) 0.006(3) -0.001(3)
N01R 0.053(3) 0.072(4) 0.105(5) -0.022(4) 0.003(3) -0.010(3)
C01S 0.042(3) 0.060(4) 0.047(3) -0.003(3) 0.007(2) 0.010(3)
C01T 0.042(3) 0.058(3) 0.047(3) 0.001(3) 0.027(2) 0.009(3)
C01U 0.032(3) 0.062(4) 0.054(3) 0.005(3) 0.005(2) -0.002(3)
F01V 0.106(5) 0.360(15) 0.084(4) -0.051(6) 0.018(3) -0.139(8)
N01W 0.040(3) 0.078(4) 0.102(5) 0.014(4) 0.005(3) -0.005(3)
N01X 0.060(4) 0.064(4) 0.103(5) -0.017(4) 0.002(3) 0.011(3)
F01Y 0.104(5) 0.096(5) 0.292(12) -0.044(6) -0.075(6) -0.014(4)
C020 0.031(3) 0.058(3) 0.055(3) 0.001(3) 0.006(2) 0.000(3)
C021 0.046(3) 0.084(5) 0.059(4) 0.008(4) 0.011(3) 0.008(3)
F022 0.160(7) 0.099(5) 0.207(9) 0.020(5) 0.090(7) 0.062(5)
C023 0.042(3) 0.065(4) 0.050(3) 0.008(3) 0.004(2) -0.001(3)
C024 0.030(3) 0.070(4) 0.052(3) -0.003(3) 0.005(2) 0.003(3)
C025 0.031(3) 0.092(5) 0.051(3) 0.003(3) 0.007(2) -0.005(3)
C026 0.046(3) 0.051(3) 0.053(3) -0.008(3) -0.002(2) 0.008(3)
C027 0.048(4) 0.060(4) 0.078(4) -0.003(3) 0.002(3) -0.006(3)
C028 0.047(3) 0.063(4) 0.046(3) 0.006(3) 0.008(2) -0.001(3)
C029 0.036(3) 0.071(4) 0.050(3) -0.006(3) 0.001(2) 0.006(3)
F02A 0.046(3) 0.132(6) 0.399(16) 0.105(8) -0.047(5) 0.004(3)
F02B 0.122(6) 0.256(12) 0.104(5) 0.034(6) 0.006(4) -0.104(7)
C02C 0.036(3) 0.066(4) 0.057(3) -0.001(3) -0.010(2) 0.003(3)
C02D 0.052(4) 0.069(4) 0.052(3) -0.005(3) 0.008(3) -0.001(3)
C02E 0.059(4) 0.084(5) 0.047(3) -0.016(3) 0.006(3) 0.015(4)
F02F 0.140(6) 0.171(7) 0.152(6) 0.071(6) -0.052(5) -0.100(6)
F02G 0.250(11) 0.258(11) 0.084(4) -0.054(5) -0.018(5) 0.201(11)
C02H 0.046(3) 0.084(5) 0.049(3) 0.007(3) 0.009(3) -0.008(3)
C02I 0.048(4) 0.103(6) 0.048(4) -0.005(4) 0.007(3) -0.003(4)
C02J 0.037(3) 0.071(4) 0.061(4) -0.017(3) -0.001(3) 0.010(3)
C02K 0.041(3) 0.096(5) 0.056(4) -0.006(4) 0.006(3) 0.015(3)
C02L 0.032(3) 0.083(5) 0.055(3) -0.007(3) -0.003(2) 0.016(3)
C02M 0.055(4) 0.068(4) 0.051(3) 0.006(3) 0.004(3) -0.012(3)
C02N 0.039(3) 0.068(4) 0.054(3) -0.002(3) 0.002(2) 0.000(3)
F02O 0.189(9) 0.286(13) 0.094(5) 0.000(6) -0.016(5) -0.174(10)
C02P 0.033(3) 0.056(4) 0.070(4) 0.007(3) 0.010(3) 0.009(3)
C02Q 0.077(5) 0.061(4) 0.057(4) 0.002(3) 0.008(3) 0.008(4)
C02R 0.036(3) 0.047(3) 0.082(4) 0.003(3) 0.004(3) -0.001(3)
C02S 0.054(4) 0.080(5) 0.067(4) 0.014(4) -0.015(3) -0.016(4)
C02T 0.043(4) 0.096(6) 0.079(5) -0.010(4) 0.017(3) 0.031(4)
C02U 0.094(6) 0.066(5) 0.067(4) 0.016(4) 0.004(4) 0.001(4)
C02V 0.037(3) 0.083(5) 0.098(6) 0.000(4) -0.005(3) -0.016(3)
C02W 0.045(4) 0.078(5) 0.103(6) 0.003(4) 0.017(4) 0.017(4)
C02X 0.095(7) 0.096(6) 0.068(5) -0.001(4) 0.032(4) -0.042(6)
F02Y 0.101(6) 0.111(5) 0.48(2) -0.007(8) 0.177(10) 0.020(4)
C02Z 0.040(4) 0.106(6) 0.090(5) 0.006(5) 0.018(4) -0.017(4)
F030 0.256(14) 0.348(18) 0.101(5) 0.025(8) -0.012(6) -0.225(14)
C031 0.045(4) 0.118(7) 0.068(5) 0.018(5) -0.009(3) -0.027(4)
C032 0.081(6) 0.094(6) 0.061(4) -0.003(4) 0.027(4) 0.033(5)
F033 0.041(3) 0.218(11) 0.384(18) -0.077(11) -0.003(6) -0.017(5)
F034 0.058(4) 0.260(14) 0.323(16) -0.036(12) 0.061(7) -0.017(6)
C035 0.096(7) 0.072(6) 0.101(7) -0.015(5) -0.008(5) 0.016(5)
C036 0.084(6) 0.094(6) 0.082(5) 0.003(5) -0.007(4) -0.028(5)
C037 0.126(9) 0.063(5) 0.078(5) 0.022(4) 0.032(5) 0.003(5)
F038 0.190(10) 0.53(3) 0.093(5) 0.038(9) 0.044(6) 0.250(15)
C039 0.057(4) 0.083(5) 0.099(6) -0.009(5) 0.003(4) 0.026(4)
C03A 0.060(5) 0.210(14) 0.058(5) -0.007(7) 0.002(4) -0.035(7)
F03B 0.172(10) 0.47(3) 0.137(7) -0.115(12) -0.080(7) 0.194(14)
F03C 0.264(13) 0.57(3) 0.086(5) -0.053(9) 0.027(6) -0.329(18)
C03D 0.070(6) 0.162(12) 0.077(6) -0.002(7) -0.004(5) 0.025(7)
C03E 0.114(8) 0.075(6) 0.088(6) -0.020(5) 0.003(5) -0.026(6)
C03F 0.036(4) 0.191(12) 0.073(5) -0.013(7) 0.013(4) -0.015(6)
C03G 0.182(14) 0.064(6) 0.091(7) -0.028(5) 0.011(8) 0.002(8)
C03H 0.112(9) 0.093(7) 0.135(10) 0.035(7) -0.003(7) 0.031(7)
C03I 0.162(14) 0.121(10) 0.142(12) -0.007(9) 0.019(10) -0.072(11)
F03J 0.068(5) 0.35(2) 0.54(3) 0.15(2) 0.106(11) 0.032(9)
F9 0.226(18) 0.234(18) 0.65(5) 0.13(3) 0.15(3) 0.155(16)
Br1 0.243(2) 0.0792(8) 0.1634(14) 0.0397(8) 0.0592(15) -0.0292(10)
Br2 0.314(3) 0.0692(8) 0.229(2) -0.0259(11) 0.007(2) 0.0273(13)
N1 0.059(4) 0.073(4) 0.090(5) 0.003(3) -0.005(3) 0.006(3)

loop_
_atom_type_symbol
_atom_type_description
_atom_type_scat_dispersion_real
_atom_type_scat_dispersion_imag
_atom_type_scat_source
C C 0.0181 0.0091 'International Tables Vol C Tables 4.2.6.8 and 6.1.1.4'
H H 0.0000 0.0000 'International Tables Vol C Tables 4.2.6.8 and 6.1.1.4'
Br Br -0.6763 1.2805 'International Tables Vol C Tables 4.2.6.8 and 6.1.1.4'
F F 0.0727 0.0534 'International Tables Vol C Tables 4.2.6.8 and 6.1.1.4'
N N 0.0311 0.0180 'International Tables Vol C Tables 4.2.6.8 and 6.1.1.4'

loop_
_geom_angle_atom_site_label_1
_geom_angle_atom_site_label_2
_geom_angle_atom_site_label_3
_geom_angle
_geom_angle_site_symmetry_1
_geom_angle_site_symmetry_3
_geom_angle_publ_flag
C00X N009 H009 120.2 . . ?
C016 N009 H009 120.2 . . ?
C016 N009 C00X 119.6(4) . . ?
C01D N00A H00A 119.9 . . ?
C01I N00A H00A 119.9 . . ?
C01I N00A C01D 120.1(5) . . ?
C01J N00B C01M 119.2(5) . . ?
C01I N00C H00C 109.5 . . ?
C00Y N00D C024 120.2(5) . . ?
C01C N00E H00E 120.4 . . ?
C01U N00E H00E 120.4 . . ?
C01U N00E C01C 119.1(5) . . ?
C01B N00F C01N 120.9(5) . . ?
C016 N00H H00H 109.4 . . ?
C01U N00I H00I 103(10) . . ?
C01H N00J H00J 142(4) . . ?
C015 N00K H00K 121.4 . . ?
C01S N00K H00K 121.4 . . ?
C01S N00K C015 117.2(5) . . ?
C01S N00L H00L 117(5) . . ?
C01F N00M H00M 121.1 . . ?
C01H N00M H00M 121.1 . . ?
C01H N00M C01F 117.8(6) . . ?
C028 N00N C02U 121.2(7) . . ?
C029 N00O C02J 120.5(5) . . ?
C019 N00Q H00Q 121.6 . . ?
C025 N00Q H00Q 121.6 . . ?
C025 N00Q C019 116.8(6) . . ?
C01O N00R C02P 120.9(5) . . ?
C02M N00T C023 119.9(6) . . ?
C025 N00U H00U 114(7) . . ?
C02H N00V H00V 120.1 . . ?
C02I N00V H00V 120.1 . . ?
C02I N00V C02H 119.8(6) . . ?
C02E N00W H00W 121.2 . . ?
C02K N00W H00W 121.2 . . ?
C02K N00W C02E 117.6(6) . . ?
C01G C00X N009 122.5(5) . . ?
C01G C00X C01O 117.5(5) . . ?
C01O C00X N009 119.8(6) . . ?
N00D C00Y N011 118.4(6) . . ?
N00D C00Y C019 120.5(6) . . ?
N011 C00Y C019 120.9(6) . . ?
C02I N00Z H00Z 111.7 . . ?
C02K N010 H010 116(4) . . ?
C00Y N011 H01H 120.0 . . ?
C00Y N011 H01I 120.0 . . ?
H01H N011 H01I 120.0 . . ?
C01B C015 N00K 117.9(6) . . ?
C020 C015 N00K 124.0(6) . . ?
C020 C015 C01B 117.9(5) . . ?
N009 C016 N00H 130.4(5) . . ?
N009 C016 C01T 115.0(5) . . ?
N00H C016 C01T 114.5(5) . . ?
C01C C017 H017 120.3 . . ?
C01C C017 C01Q 119.3(5) . . ?
C01Q C017 H017 120.3 . . ?
H01A N018 H01B 109.2 . . ?
C01B N018 H01A 109.2 . . ?
C01B N018 H01B 109.7 . . ?
C00Y C019 N00Q 118.2(6) . . ?
C02L C019 N00Q 121.8(6) . . ?
C02L C019 C00Y 119.9(5) . . ?
H01L N01A H01M 120.0 . . ?
C028 N01A H01L 120.0 . . ?
C028 N01A H01M 120.0 . . ?
N00F C01B C015 121.4(6) . . ?
N00F C01B N018 117.8(6) . . ?
N018 C01B C015 120.9(6) . . ?
C017 C01C N00E 122.9(5) . . ?
C017 C01C C01J 118.7(5) . . ?
C01J C01C N00E 118.1(6) . . ?
N00A C01D C029 121.3(6) . . ?
C01P C01D N00A 121.2(5) . . ?
C01P C01D C029 117.4(6) . . ?
C03E N01E C02D 121.7(9) . . ?
C021 C01F N00M 122.0(6) . . ?
C021 C01F C023 117.6(6) . . ?
C023 C01F N00M 120.3(6) . . ?
C00X C01G H01G 120.0 . . ?
C00X C01G C02R 120.0(6) . . ?
C02R C01G H01G 120.0 . . ?
N00J C01H C031 114.6(6) . . ?
N00M C01H N00J 131.0(6) . . ?
N00M C01H C031 114.4(6) . . ?
N00A C01I N00C 130.4(6) . . ?
N00A C01I C02C 114.7(5) . . ?
N00C C01I C02C 114.9(5) . . ?
N00B C01J C01C 121.7(6) . . ?
N00B C01J N01X 118.0(6) . . ?
N01X C01J C01C 120.2(6) . . ?
H01N N01K H01O 108.1 . . ?
C02D N01K H01N 109.9 . . ?
C02D N01K H01O 111.0 . . ?
N00B C01M C01Q 120.3(5) . . ?
N00B C01M C02V 114.9(6) . . ?
C01Q C01M C02V 124.8(7) . . ?
N00F C01N C026 119.0(5) . . ?
N00F C01N C02T 116.6(6) . . ?
C026 C01N C02T 124.4(6) . . ?
N00R C01O C00X 121.9(6) . . ?
N00R C01O N01R 118.1(6) . . ?
N01R C01O C00X 119.9(6) . . ?
C01D C01P H01P 120.2 . . ?
C01D C01P C027 119.5(6) . . ?
C027 C01P H01P 120.2 . . ?
C017 C01Q Br02 118.7(5) . . ?
C01M C01Q Br02 120.8(5) . . ?
C01M C01Q C017 120.5(6) . . ?
C01O N01R H01E 108.6 . . ?
C01O N01R H01F 109.7 . . ?
H01E N01R H01F 109.4 . . ?
N00K C01S N00L 130.5(6) . . ?
N00K C01S C032 114.8(6) . . ?
N00L C01S C032 114.6(5) . . ?
F00G C01T C016 115.7(4) . . ?
F02G C01T F00G 109.0(8) . . ?
F02G C01T C016 113.1(6) . . ?
F02G C01T F02Y 97.9(9) . . ?
F02Y C01T F00G 107.5(9) . . ?
F02Y C01T C016 112.1(6) . . ?
N00E C01U N00I 129.1(6) . . ?
N00E C01U C02S 115.1(6) . . ?
N00I C01U C02S 115.6(6) . . ?
H01J N01W H01K 120.0 . . ?
C029 N01W H01J 120.0 . . ?
C029 N01W H01K 120.0 . . ?
C01J N01X H01C 109.6 . . ?
C01J N01X H01D 110.4 . . ?
H01C N01X H01D 108.2 . . ?
C015 C020 H020 120.4 . . ?
C015 C020 C026 119.2(6) . . ?
C026 C020 H020 120.4 . . ?
C01F C021 H021 120.2 . . ?
C01F C021 C02Q 119.6(6) . . ?
C02Q C021 H021 120.2 . . ?
N00T C023 C01F 122.3(7) . . ?
N00T C023 N1 116.0(6) . . ?
N1 C023 C01F 121.7(6) . . ?
N00D C024 C02N 120.8(6) . . ?
N00D C024 C02Z 117.2(6) . . ?
C02N C024 C02Z 122.0(7) . . ?
N00Q C025 N00U 129.9(6) . . ?
N00Q C025 C03F 114.3(7) . . ?
N00U C025 C03F 115.7(6) . . ?
C01N C026 Br01 120.4(4) . . ?
C01N C026 C020 121.6(6) . . ?
C020 C026 Br01 118.0(5) . . ?
C01P C027 Br05 117.7(5) . . ?
C02J C027 Br05 121.7(6) . . ?
C02J C027 C01P 120.6(7) . . ?
N00N C028 C02H 121.0(7) . . ?
N01A C028 N00N 119.2(6) . . ?
N01A C028 C02H 119.8(6) . . ?
N00O C029 C01D 121.6(7) . . ?
N00O C029 N01W 119.1(6) . . ?
N01W C029 C01D 119.3(6) . . ?
F00P C02C C01I 115.2(5) . . ?
F014 C02C F00P 107.3(8) . . ?
F014 C02C C01I 113.8(6) . . ?
F02A C02C F00P 105.3(8) . . ?
F02A C02C F014 102.7(9) . . ?
F02A C02C C01I 111.5(6) . . ?
N01E C02D N01K 118.2(7) . . ?
N01E C02D C02E 122.3(8) . . ?
N01K C02D C02E 119.5(7) . . ?
C02D C02E N00W 119.7(7) . . ?
C02D C02E C035 115.9(8) . . ?
C035 C02E N00W 124.3(8) . . ?
N00V C02H C028 118.8(7) . . ?
N00V C02H C02X 124.6(7) . . ?
C02X C02H C028 116.3(8) . . ?
N00V C02I N00Z 129.0(8) . . ?
N00V C02I C03D 115.1(7) . . ?
N00Z C02I C03D 115.8(8) . . ?
N00O C02J C027 120.3(6) . . ?
N00O C02J C039 116.6(6) . . ?
C027 C02J C039 123.1(8) . . ?
N00W C02K N010 128.9(8) . . ?
N00W C02K C03A 116.3(7) . . ?
N010 C02K C03A 114.7(7) . . ?
C019 C02L H02L 120.6 . . ?
C019 C02L C02N 118.7(6) . . ?
C02N C02L H02L 120.6 . . ?
N00T C02M C02Q 120.0(6) . . ?
N00T C02M C036 117.1(7) . . ?
C02Q C02M C036 122.9(8) . . ?
C024 C02N Br04 121.5(5) . . ?
C024 C02N C02L 119.7(7) . . ?
C02L C02N Br04 118.8(5) . . ?
N00R C02P C02R 118.7(6) . . ?
N00R C02P C02W 117.9(6) . . ?
C02R C02P C02W 123.3(7) . . ?
C021 C02Q Br06 118.1(6) . . ?
C021 C02Q C02M 120.4(7) . . ?
C02M C02Q Br06 121.4(6) . . ?
C01G C02R Br03 118.0(5) . . ?
C01G C02R C02P 120.9(6) . . ?
C02P C02R Br03 121.1(5) . . ?
F00S C02S F013 102.6(7) . . ?
F00S C02S C01U 114.5(6) . . ?
F013 C02S C01U 112.8(7) . . ?
F01Y C02S F00S 114.9(9) . . ?
F01Y C02S F013 98.2(9) . . ?
F01Y C02S C01U 112.2(7) . . ?
C01N C02T H02A 109.5 . . ?
C01N C02T H02B 109.5 . . ?
C01N C02T H02C 109.5 . . ?
H02A C02T H02B 109.5 . . ?
H02A C02T H02C 109.5 . . ?
H02B C02T H02C 109.5 . . ?
N00N C02U C03H 114.0(9) . . ?
C037 C02U N00N 122.0(9) . . ?
C037 C02U C03H 124.0(9) . . ?
C01M C02V H02D 109.5 . . ?
C01M C02V H02E 109.5 . . ?
C01M C02V H02F 109.5 . . ?
H02D C02V H02E 109.5 . . ?
H02D C02V H02F 109.5 . . ?
H02E C02V H02F 109.5 . . ?
C02P C02W H02G 109.5 . . ?
C02P C02W H02H 109.5 . . ?
C02P C02W H02I 109.5 . . ?
H02G C02W H02H 109.5 . . ?
H02G C02W H02I 109.5 . . ?
H02H C02W H02I 109.5 . . ?
C02H C02X H02X 120.4 . . ?
C037 C02X C02H 119.2(8) . . ?
C037 C02X H02X 120.4 . . ?
C024 C02Z H02J 109.5 . . ?
C024 C02Z H02K 109.5 . . ?
C024 C02Z H02M 109.5 . . ?
H02J C02Z H02K 109.5 . . ?
H02J C02Z H02M 109.5 . . ?
H02K C02Z H02M 109.5 . . ?
C03A F030 F03J 48.2(10) . . ?
F02F C031 C01H 114.1(7) . . ?
F02F C031 F033 102.3(10) . . ?
F02O C031 C01H 115.0(7) . . ?
F02O C031 F02F 112.0(11) . . ?
F02O C031 F033 103.2(10) . . ?
F033 C031 C01H 108.8(9) . . ?
F012 C032 F01L 108.1(9) . . ?
F012 C032 C01S 116.6(7) . . ?
F012 C032 F022 112.3(8) . . ?
F01L C032 C01S 112.5(7) . . ?
F022 C032 F01L 94.5(9) . . ?
F022 C032 C01S 110.7(8) . . ?
C02E C035 H035 119.8 . . ?
C03G C035 C02E 120.3(10) . . ?
C03G C035 H035 119.8 . . ?
C02M C036 H03D 109.5 . . ?
C02M C036 H03E 109.5 . . ?
C02M C036 H03F 109.5 . . ?
H03D C036 H03E 109.5 . . ?
H03D C036 H03F 109.5 . . ?
H03E C036 H03F 109.5 . . ?
C02U C037 C02X 120.3(8) . . ?
C02U C037 Br1 123.2(9) . . ?
C02X C037 Br1 116.4(8) . . ?
C02J C039 H03A 109.5 . . ?
C02J C039 H03B 109.5 . . ?
C02J C039 H03C 109.5 . . ?
H03A C039 H03B 109.5 . . ?
H03A C039 H03C 109.5 . . ?
H03B C039 H03C 109.5 . . ?
F030 C03A C02K 118.1(9) . . ?
F030 C03A F03J 88.0(13) . . ?
F03C C03A C02K 114.5(9) . . ?
F03C C03A F030 125.0(14) . . ?
F03C C03A F03J 87.7(16) . . ?
F03J C03A C02K 110.9(15) . . ?
C03D F03B F9 48.5(11) . . ?
C03A F03C F03J 48.8(10) . . ?
F038 C03D C02I 121.2(10) . . ?
F038 C03D F03B 114.5(11) . . ?
F038 C03D F9 97.0(19) . . ?
F03B C03D C02I 119.0(11) . . ?
F03B C03D F9 89.4(17) . . ?
F9 C03D C02I 105.8(11) . . ?
N01E C03E C03G 118.8(10) . . ?
N01E C03E C03I 118.1(13) . . ?
C03G C03E C03I 123.2(12) . . ?
F01V C03F C025 114.9(7) . . ?
F01V C03F F02B 114.6(13) . . ?
F01V C03F F034 108.9(11) . . ?
F02B C03F C025 114.8(8) . . ?
F02B C03F F034 95.7(9) . . ?
F034 C03F C025 105.6(11) . . ?
C035 C03G C03E 121.0(10) . . ?
C035 C03G Br2 119.7(12) . . ?
C03E C03G Br2 119.3(11) . . ?
C02U C03H H03G 109.5 . . ?
C02U C03H H03H 109.5 . . ?
C02U C03H H03I 109.5 . . ?
H03G C03H H03H 109.5 . . ?
H03G C03H H03I 109.5 . . ?
H03H C03H H03I 109.5 . . ?
C03E C03I H03J 109.5 . . ?
C03E C03I H03K 109.5 . . ?
C03E C03I H03L 109.5 . . ?
H03J C03I H03K 109.5 . . ?
H03J C03I H03L 109.5 . . ?
H03K C03I H03L 109.5 . . ?
C03A F03J F030 43.7(8) . . ?
C03A F03J F03C 43.4(9) . . ?
F03C F03J F030 75.4(11) . . ?
C03D F9 F03B 42.1(10) . . ?
C023 N1 H1A 109.0 . . ?
C023 N1 H1B 110.0 . . ?
H1A N1 H1B 109.1 . . ?

loop_
_geom_bond_atom_site_label_1
_geom_bond_atom_site_label_2
_geom_bond_distance
_geom_bond_site_symmetry_2
_geom_bond_publ_flag
Br01 C026 1.915(6) . ?
Br02 C01Q 1.904(6) . ?
Br03 C02R 1.904(7) . ?
Br04 C02N 1.899(7) . ?
Br05 C027 1.906(8) . ?
Br06 C02Q 1.898(8) . ?
N009 H009 0.8600 . ?
N009 C00X 1.429(7) . ?
N009 C016 1.260(8) . ?
N00A H00A 0.8600 . ?
N00A C01D 1.422(8) . ?
N00A C01I 1.273(8) . ?
N00B C01J 1.346(8) . ?
N00B C01M 1.360(9) . ?
N00C H00C 0.8656 . ?
N00C C01I 1.354(8) . ?
N00D C00Y 1.336(8) . ?
N00D C024 1.341(9) . ?
N00E H00E 0.8600 . ?
N00E C01C 1.419(8) . ?
N00E C01U 1.281(8) . ?
N00F C01B 1.331(8) . ?
N00F C01N 1.343(9) . ?
F00G C01T 1.274(8) . ?
N00H H00H 0.8612 . ?
N00H C016 1.359(7) . ?
N00I C01U 1.337(9) . ?
N00I H00I 0.8(2) . ?
N00J C01H 1.322(9) . ?
N00J H00J 1.26(10) . ?
N00K H00K 0.8600 . ?
N00K C015 1.429(7) . ?
N00K C01S 1.268(8) . ?
N00L C01S 1.322(9) . ?
N00L H00L 1.15(10) . ?
N00M H00M 0.8600 . ?
N00M C01F 1.446(9) . ?
N00M C01H 1.264(9) . ?
N00N C028 1.324(9) . ?
N00N C02U 1.332(11) . ?
N00O C029 1.332(9) . ?
N00O C02J 1.342(10) . ?
F00P C02C 1.282(9) . ?
N00Q H00Q 0.8600 . ?
N00Q C019 1.445(8) . ?
N00Q C025 1.292(8) . ?
N00R C01O 1.329(8) . ?
N00R C02P 1.343(10) . ?
F00S C02S 1.297(9) . ?
N00T C023 1.349(9) . ?
N00T C02M 1.329(10) . ?
N00U H00U 0.81(10) . ?
N00U C025 1.302(10) . ?
N00V H00V 0.8600 . ?
N00V C02H 1.414(10) . ?
N00V C02I 1.274(10) . ?
N00W H00W 0.8600 . ?
N00W C02E 1.424(11) . ?
N00W C02K 1.291(10) . ?
C00X C01G 1.352(9) . ?
C00X C01O 1.415(8) . ?
C00Y N011 1.356(9) . ?
C00Y C019 1.420(8) . ?
N00Z H00Z 0.8777 . ?
N00Z C02I 1.335(9) . ?
N010 C02K 1.323(9) . ?
N010 H010 1.25(10) . ?
N011 H01H 0.8600 . ?
N011 H01I 0.8600 . ?
F012 C032 1.243(9) . ?
F013 C02S 1.313(10) . ?
F014 C02C 1.274(9) . ?
C015 C01B 1.413(8) . ?
C015 C020 1.353(9) . ?
C016 C01T 1.514(7) . ?
C017 H017 0.9300 . ?
C017 C01C 1.337(9) . ?
C017 C01Q 1.409(9) . ?
N018 H01A 0.8624 . ?
N018 H01B 0.8627 . ?
N018 C01B 1.365(9) . ?
C019 C02L 1.336(10) . ?
N01A H01L 0.8600 . ?
N01A H01M 0.8600 . ?
N01A C028 1.318(10) . ?
C01C C01J 1.415(8) . ?
C01D C01P 1.377(10) . ?
C01D C029 1.426(8) . ?
N01E C02D 1.319(10) . ?
N01E C03E 1.308(13) . ?
C01F C021 1.366(11) . ?
C01F C023 1.397(9) . ?
C01G H01G 0.9300 . ?
C01G C02R 1.379(9) . ?
C01H C031 1.530(10) . ?
C01I C02C 1.513(9) . ?
C01J N01X 1.349(9) . ?
N01K H01N 0.8704 . ?
N01K H01O 0.8705 . ?
N01K C02D 1.371(11) . ?
F01L C032 1.325(13) . ?
C01M C01Q 1.365(9) . ?
C01M C02V 1.508(9) . ?
C01N C026 1.366(9) . ?
C01N C02T 1.500(8) . ?
C01O N01R 1.352(10) . ?
C01P H01P 0.9300 . ?
C01P C027 1.381(10) . ?
N01R H01E 0.8605 . ?
N01R H01F 0.8596 . ?
C01S C032 1.522(10) . ?
C01T F02G 1.230(10) . ?
C01T F02Y 1.243(10) . ?
C01U C02S 1.491(10) . ?
F01V C03F 1.225(12) . ?
N01W H01J 0.8600 . ?
N01W H01K 0.8600 . ?
N01W C029 1.337(10) . ?
N01X H01C 0.8708 . ?
N01X H01D 0.8696 . ?
F01Y C02S 1.290(12) . ?
C020 H020 0.9300 . ?
C020 C026 1.383(9) . ?
C021 H021 0.9300 . ?
C021 C02Q 1.378(12) . ?
F022 C032 1.319(13) . ?
C023 N1 1.385(10) . ?
C024 C02N 1.379(9) . ?
C024 C02Z 1.506(9) . ?
C025 C03F 1.521(11) . ?
C027 C02J 1.380(10) . ?
C028 C02H 1.419(9) . ?
F02A C02C 1.264(9) . ?
F02B C03F 1.239(14) . ?
C02D C02E 1.403(10) . ?
C02E C035 1.411(13) . ?
F02F C031 1.271(12) . ?
C02H C02X 1.415(13) . ?
C02I C03D 1.465(15) . ?
C02J C039 1.500(10) . ?
C02K C03A 1.518(14) . ?
C02L H02L 0.9300 . ?
C02L C02N 1.408(9) . ?
C02M C02Q 1.389(11) . ?
C02M C036 1.498(11) . ?
F02O C031 1.222(11) . ?
C02P C02R 1.388(9) . ?
C02P C02W 1.511(9) . ?
C02T H02A 0.9600 . ?
C02T H02B 0.9600 . ?
C02T H02C 0.9600 . ?
C02U C037 1.325(15) . ?
C02U C03H 1.569(15) . ?
C02V H02D 0.9600 . ?
C02V H02E 0.9600 . ?
C02V H02F 0.9600 . ?
C02W H02G 0.9600 . ?
C02W H02H 0.9600 . ?
C02W H02I 0.9600 . ?
C02X H02X 0.9300 . ?
C02X C037 1.384(16) . ?
C02Z H02J 0.9600 . ?
C02Z H02K 0.9600 . ?
C02Z H02M 0.9600 . ?
F030 C03A 1.192(15) . ?
F030 F03J 1.72(2) . ?
C031 F033 1.324(13) . ?
F034 C03F 1.357(18) . ?
C035 H035 0.9300 . ?
C035 C03G 1.312(18) . ?
C036 H03D 0.9600 . ?
C036 H03E 0.9600 . ?
C036 H03F 0.9600 . ?
C037 Br1 1.876(9) . ?
F038 C03D 1.158(13) . ?
C039 H03A 0.9600 . ?
C039 H03B 0.9600 . ?
C039 H03C 0.9600 . ?
C03A F03C 1.174(12) . ?
C03A F03J 1.286(18) . ?
F03B C03D 1.188(14) . ?
F03B F9 1.77(3) . ?
F03C F03J 1.71(3) . ?
C03D F9 1.33(2) . ?
C03E C03G 1.42(2) . ?
C03E C03I 1.506(17) . ?
C03G Br2 1.911(11) . ?
C03H H03G 0.9600 . ?
C03H H03H 0.9600 . ?
C03H H03I 0.9600 . ?
C03I H03J 0.9600 . ?
C03I H03K 0.9600 . ?
C03I H03L 0.9600 . ?
N1 H1A 0.8626 . ?
N1 H1B 0.8632 . ?

loop_
_geom_torsion_atom_site_label_1
_geom_torsion_atom_site_label_2
_geom_torsion_atom_site_label_3
_geom_torsion_atom_site_label_4
_geom_torsion
_geom_torsion_site_symmetry_1
_geom_torsion_site_symmetry_2
_geom_torsion_site_symmetry_3
_geom_torsion_site_symmetry_4
_geom_torsion_publ_flag
Br05 C027 C02J N00O 179.9(5) . . . . ?
Br05 C027 C02J C039 0.0(10) . . . . ?
N009 C00X C01G C02R -175.1(6) . . . . ?
N009 C00X C01O N00R 176.6(5) . . . . ?
N009 C00X C01O N01R -2.7(9) . . . . ?
N009 C016 C01T F00G 168.8(7) . . . . ?
N009 C016 C01T F02G 42.1(11) . . . . ?
N009 C016 C01T F02Y -67.4(11) . . . . ?
N00A C01D C01P C027 -176.0(6) . . . . ?
N00A C01D C029 N00O 175.9(5) . . . . ?
N00A C01D C029 N01W -3.0(9) . . . . ?
N00A C01I C02C F00P 161.4(7) . . . . ?
N00A C01I C02C F014 36.9(10) . . . . ?
N00A C01I C02C F02A -78.6(10) . . . . ?
N00B C01M C01Q Br02 -179.9(5) . . . . ?
N00B C01M C01Q C017 -0.3(10) . . . . ?
N00C C01I C02C F00P -19.9(9) . . . . ?
N00C C01I C02C F014 -144.4(8) . . . . ?
N00C C01I C02C F02A 100.0(10) . . . . ?
N00D C00Y C019 N00Q 179.7(5) . . . . ?
N00D C00Y C019 C02L 4.2(9) . . . . ?
N00D C024 C02N Br04 179.7(5) . . . . ?
N00D C024 C02N C02L -1.4(10) . . . . ?
N00E C01C C01J N00B 179.3(5) . . . . ?
N00E C01C C01J N01X -3.4(9) . . . . ?
N00E C01U C02S F00S -161.6(8) . . . . ?
N00E C01U C02S F013 -44.7(10) . . . . ?
N00E C01U C02S F01Y 65.1(10) . . . . ?
N00F C01N C026 Br01 -177.0(5) . . . . ?
N00F C01N C026 C020 0.9(10) . . . . ?
N00H C016 C01T F00G -12.2(9) . . . . ?
N00H C016 C01T F02G -138.9(9) . . . . ?
N00H C016 C01T F02Y 111.6(10) . . . . ?
N00I C01U C02S F00S 22.8(11) . . . . ?
N00I C01U C02S F013 139.7(8) . . . . ?
N00I C01U C02S F01Y -110.5(10) . . . . ?
N00J C01H C031 F02F -25.6(12) . . . . ?
N00J C01H C031 F02O -157.0(11) . . . . ?
N00J C01H C031 F033 87.9(11) . . . . ?
N00K C015 C01B N00F 178.9(5) . . . . ?
N00K C015 C01B N018 -0.5(9) . . . . ?
N00K C015 C020 C026 -177.5(6) . . . . ?
N00K C01S C032 F012 -172.7(10) . . . . ?
N00K C01S C032 F01L -47.0(11) . . . . ?
N00K C01S C032 F022 57.4(11) . . . . ?
N00L C01S C032 F012 6.8(13) . . . . ?
N00L C01S C032 F01L 132.5(9) . . . . ?
N00L C01S C032 F022 -123.1(9) . . . . ?
N00M C01F C021 C02Q -174.2(6) . . . . ?
N00M C01F C023 N00T 177.3(6) . . . . ?
N00M C01F C023 N1 -3.1(9) . . . . ?
N00M C01H C031 F02F 153.9(9) . . . . ?
N00M C01H C031 F02O 22.5(14) . . . . ?
N00M C01H C031 F033 -92.6(11) . . . . ?
N00N C028 C02H N00V -176.9(6) . . . . ?
N00N C028 C02H C02X -2.7(10) . . . . ?
N00N C02U C037 C02X 1.0(14) . . . . ?
N00N C02U C037 Br1 178.4(6) . . . . ?
N00Q C019 C02L C02N -177.0(6) . . . . ?
N00Q C025 C03F F01V 0.2(16) . . . . ?
N00Q C025 C03F F02B 136.2(11) . . . . ?
N00Q C025 C03F F034 -119.7(10) . . . . ?
N00R C02P C02R Br03 -180.0(5) . . . . ?
N00R C02P C02R C01G 0.2(10) . . . . ?
N00T C02M C02Q Br06 179.9(5) . . . . ?
N00T C02M C02Q C021 3.4(10) . . . . ?
N00U C025 C03F F01V -177.1(12) . . . . ?
N00U C025 C03F F02B -41.1(15) . . . . ?
N00U C025 C03F F034 63.0(12) . . . . ?
N00V C02H C02X C037 175.2(7) . . . . ?
N00V C02I C03D F038 2(2) . . . . ?
N00V C02I C03D F03B 154.8(17) . . . . ?
N00V C02I C03D F9 -106.9(19) . . . . ?
N00W C02E C035 C03G 177.8(9) . . . . ?
N00W C02K C03A F030 -23.8(19) . . . . ?
N00W C02K C03A F03C 172.9(16) . . . . ?
N00W C02K C03A F03J 75.5(16) . . . . ?
C00X N009 C016 N00H -2.7(10) . . . . ?
C00X N009 C016 C01T 176.1(5) . . . . ?
C00X C01G C02R Br03 179.7(5) . . . . ?
C00X C01G C02R C02P -0.4(11) . . . . ?
C00Y N00D C024 C02N 3.9(9) . . . . ?
C00Y N00D C024 C02Z -176.3(6) . . . . ?
C00Y C019 C02L C02N -1.7(9) . . . . ?
N00Z C02I C03D F038 -177.1(17) . . . . ?
N00Z C02I C03D F03B -24(2) . . . . ?
N00Z C02I C03D F9 74(2) . . . . ?
N010 C02K C03A F030 153.0(15) . . . . ?
N010 C02K C03A F03C -10(2) . . . . ?
N010 C02K C03A F03J -107.7(15) . . . . ?
N011 C00Y C019 N00Q -4.6(9) . . . . ?
N011 C00Y C019 C02L 179.9(6) . . . . ?
C015 N00K C01S N00L -3.8(12) . . . . ?
C015 N00K C01S C032 175.6(7) . . . . ?
C015 C020 C026 Br01 178.6(5) . . . . ?
C015 C020 C026 C01N 0.6(9) . . . . ?
C016 N009 C00X C01G -90.4(8) . . . . ?
C016 N009 C00X C01O 95.2(7) . . . . ?
C017 C01C C01J N00B 5.1(9) . . . . ?
C017 C01C C01J N01X -177.6(6) . . . . ?
C019 N00Q C025 N00U -4.2(13) . . . . ?
C019 N00Q C025 C03F 178.9(8) . . . . ?
C019 C02L C02N Br04 179.3(5) . . . . ?
C019 C02L C02N C024 0.4(9) . . . . ?
N01A C028 C02H N00V 5.0(9) . . . . ?
N01A C028 C02H C02X 179.2(7) . . . . ?
C01B N00F C01N C026 0.2(9) . . . . ?
C01B N00F C01N C02T -178.6(6) . . . . ?
C01B C015 C020 C026 -3.0(9) . . . . ?
C01C N00E C01U N00I -2.3(11) . . . . ?
C01C N00E C01U C02S -177.1(6) . . . . ?
C01C C017 C01Q Br02 178.9(5) . . . . ?
C01C C017 C01Q C01M -0.7(10) . . . . ?
C01D N00A C01I N00C -2.8(11) . . . . ?
C01D N00A C01I C02C 175.6(5) . . . . ?
C01D C01P C027 Br05 179.7(5) . . . . ?
C01D C01P C027 C02J 0.4(11) . . . . ?
N01E C02D C02E N00W -178.8(6) . . . . ?
N01E C02D C02E C035 -1.0(11) . . . . ?
N01E C03E C03G C035 -0.5(17) . . . . ?
N01E C03E C03G Br2 180.0(7) . . . . ?
C01F N00M C01H N00J -4.0(13) . . . . ?
C01F N00M C01H C031 176.6(7) . . . . ?
C01F C021 C02Q Br06 179.5(5) . . . . ?
C01F C021 C02Q C02M -3.9(10) . . . . ?
C01G C00X C01O N00R 2.0(9) . . . . ?
C01G C00X C01O N01R -177.3(7) . . . . ?
C01H N00M C01F C021 -93.2(8) . . . . ?
C01H N00M C01F C023 91.2(8) . . . . ?
C01I N00A C01D C01P -99.5(7) . . . . ?
C01I N00A C01D C029 84.4(8) . . . . ?
C01J N00B C01M C01Q 3.7(9) . . . . ?
C01J N00B C01M C02V -176.8(6) . . . . ?
N01K C02D C02E N00W 2.3(10) . . . . ?
N01K C02D C02E C035 -179.9(8) . . . . ?
C01M N00B C01J C01C -6.1(9) . . . . ?
C01M N00B C01J N01X 176.6(6) . . . . ?
C01N N00F C01B C015 -2.7(9) . . . . ?
C01N N00F C01B N018 176.8(6) . . . . ?
C01O N00R C02P C02R 1.2(10) . . . . ?
C01O N00R C02P C02W -179.2(6) . . . . ?
C01O C00X C01G C02R -0.6(9) . . . . ?
C01P C01D C029 N00O -0.4(9) . . . . ?
C01P C01D C029 N01W -179.2(6) . . . . ?
C01P C027 C02J N00O -0.9(11) . . . . ?
C01P C027 C02J C039 179.2(7) . . . . ?
C01Q C017 C01C N00E -175.5(6) . . . . ?
C01Q C017 C01C C01J -1.6(9) . . . . ?
C01S N00K C015 C01B 103.6(7) . . . . ?
C01S N00K C015 C020 -82.0(8) . . . . ?
C01U N00E C01C C017 -88.0(8) . . . . ?
C01U N00E C01C C01J 98.1(7) . . . . ?
C020 C015 C01B N00F 4.2(9) . . . . ?
C020 C015 C01B N018 -175.3(6) . . . . ?
C021 C01F C023 N00T 1.5(9) . . . . ?
C021 C01F C023 N1 -178.9(6) . . . . ?
C023 N00T C02M C02Q -0.4(10) . . . . ?
C023 N00T C02M C036 -178.6(7) . . . . ?
C023 C01F C021 C02Q 1.5(9) . . . . ?
C024 N00D C00Y N011 178.9(6) . . . . ?
C024 N00D C00Y C019 -5.3(9) . . . . ?
C025 N00Q C019 C00Y 92.3(8) . . . . ?
C025 N00Q C019 C02L -92.4(8) . . . . ?
C028 N00N C02U C037 -2.4(12) . . . . ?
C028 N00N C02U C03H 177.2(8) . . . . ?
C028 C02H C02X C037 1.3(11) . . . . ?
C029 N00O C02J C027 0.7(10) . . . . ?
C029 N00O C02J C039 -179.4(7) . . . . ?
C029 C01D C01P C027 0.2(9) . . . . ?
C02D N01E C03E C03G -0.3(14) . . . . ?
C02D N01E C03E C03I 179.4(9) . . . . ?
C02D C02E C035 C03G 0.1(14) . . . . ?
C02E N00W C02K N010 1.5(13) . . . . ?
C02E N00W C02K C03A 177.7(9) . . . . ?
C02E C035 C03G C03E 0.5(17) . . . . ?
C02E C035 C03G Br2 -179.9(7) . . . . ?
C02H N00V C02I N00Z 1.4(14) . . . . ?
C02H N00V C02I C03D -177.2(9) . . . . ?
C02H C02X C037 C02U -0.5(14) . . . . ?
C02H C02X C037 Br1 -178.1(6) . . . . ?
C02I N00V C02H C028 -84.5(9) . . . . ?
C02I N00V C02H C02X 101.8(9) . . . . ?
C02I C03D F9 F03B -120.1(12) . . . . ?
C02J N00O C029 C01D -0.1(9) . . . . ?
C02J N00O C029 N01W 178.7(6) . . . . ?
C02K N00W C02E C02D -92.8(9) . . . . ?
C02K N00W C02E C035 89.6(10) . . . . ?
C02K C03A F03C F03J -112.0(18) . . . . ?
C02K C03A F03J F030 -119.4(11) . . . . ?
C02K C03A F03J F03C 115.4(14) . . . . ?
C02M N00T C023 C01F -2.1(10) . . . . ?
C02M N00T C023 N1 178.3(6) . . . . ?
C02P N00R C01O C00X -2.3(9) . . . . ?
C02P N00R C01O N01R 177.0(7) . . . . ?
C02T C01N C026 Br01 1.7(9) . . . . ?
C02T C01N C026 C020 179.6(6) . . . . ?
C02U N00N C028 N01A -178.7(7) . . . . ?
C02U N00N C028 C02H 3.3(10) . . . . ?
C02V C01M C01Q Br02 0.6(10) . . . . ?
C02V C01M C01Q C017 -179.8(7) . . . . ?
C02W C02P C02R Br03 0.5(10) . . . . ?
C02W C02P C02R C01G -179.3(7) . . . . ?
C02Z C024 C02N Br04 -0.1(9) . . . . ?
C02Z C024 C02N C02L 178.8(7) . . . . ?
F030 C03A F03C F03J 86.0(18) . . . . ?
F030 C03A F03J F03C -125.1(15) . . . . ?
C036 C02M C02Q Br06 -1.9(10) . . . . ?
C036 C02M C02Q C021 -178.5(7) . . . . ?
F038 C03D F9 F03B 114.7(12) . . . . ?
C03A F030 F03J F03C 35.5(10) . . . . ?
C03A F03C F03J F030 -35.7(11) . . . . ?
F03C C03A F03J F030 125.1(15) . . . . ?
C03E N01E C02D N01K -180.0(8) . . . . ?
C03E N01E C02D C02E 1.1(12) . . . . ?
C03H C02U C037 C02X -178.5(10) . . . . ?
C03H C02U C037 Br1 -1.1(14) . . . . ?
C03I C03E C03G C035 179.8(12) . . . . ?
C03I C03E C03G Br2 0.2(16) . . . . ?
F03J F030 C03A C02K 112.7(19) . . . . ?
F03J F030 C03A F03C -86(2) . . . . ?
F9 F03B C03D C02I 107.8(16) . . . . ?
F9 F03B C03D F038 -97(2) . . . . ?
